data_4311227
loop_
_publ_author_name
'Bernhard Bauer-Siebenlist'
'Franc Meyer'
'Etelka Farkas'
'Denis Vidovic'
'Jose Antonio Cuesta-Seijo'
'Regine Herbst-Irmer'
'Hans Pritzkow'

_publ_contact_author_address
; Institut f\"ur Anorganische Chemie
  Georg August Universit\"at G\"ottingen
  Tammannstra\&se 4
  D-37077 G\"ottingen
  Germany
;
_publ_contact_author_email franc.meyer@chemie.uni-goettingen.de
_publ_contact_author_fax 49(551)393063
_publ_contact_author_name 'Prof. Dr. Franc Meyer'
_publ_contact_author_phone 49(551)393012
_publ_section_title
;
 Correlation of Structure and Function in Oligonuclear Zinc(II) Model
 Phosphatases
;
_journal_name_full 'Inorganic Chemistry'
_journal_page_first 4189
_journal_page_last 4202
_journal_paper_doi 10.1021/ic035491d
_journal_volume 43
_journal_year 2004
_chemical_formula_moiety 'C29 H58 N8 O Zn2 2+, 2( Cl O4 -)'
_chemical_formula_sum 'C29 H58 Cl2 N8 O9 Zn2'
_chemical_formula_weight 864.47
_chemical_name_systematic
;
 ?
;
_space_group_IT_number 4
_symmetry_cell_setting monoclinic
_symmetry_space_group_name_Hall 'P 2yb'
_symmetry_space_group_name_H-M 'P 1 21 1'
_atom_sites_solution_hydrogens mixed
_atom_sites_solution_primary direct
_atom_sites_solution_secondary difmap
_audit_creation_method SHELXL-97
_cell_angle_alpha 90.00
_cell_angle_beta 99.7800(10)
_cell_angle_gamma 90.00
_cell_formula_units_Z 2
_cell_length_a 9.5207(4)
_cell_length_b 12.1629(5)
_cell_length_c 16.0064(7)
_cell_measurement_reflns_used 19758
_cell_measurement_temperature 190(2)
_cell_measurement_theta_max 32.03
_cell_measurement_theta_min 1.29
_cell_volume 1826.59(13)
_computing_cell_refinement 'Bruker SAINT'
_computing_data_collection 'Bruker SMART'
_computing_data_reduction 'Bruker SAINT'
_computing_molecular_graphics 'WinRayGL (Soltek, 2000)'
_computing_publication_material 'SHELXL-97 (Sheldrick, 1997)'
_computing_structure_refinement 'SHELXL-97 (Sheldrick, 1997)'
_computing_structure_solution 'SHELXS-97 (Sheldrick, 1990)'
_diffrn_ambient_temperature 190(2)
_diffrn_measured_fraction_theta_full 0.964
_diffrn_measured_fraction_theta_max 0.964
_diffrn_measurement_device_type 'CCD area detector'
_diffrn_measurement_method \w
_diffrn_radiation_monochromator graphite
_diffrn_radiation_source 'fine-focus sealed tube'
_diffrn_radiation_type MoK\a
_diffrn_radiation_wavelength 0.71073
_diffrn_reflns_av_R_equivalents 0.0324
_diffrn_reflns_av_sigmaI/netI 0.0636
_diffrn_reflns_limit_h_max 13
_diffrn_reflns_limit_h_min -13
_diffrn_reflns_limit_k_max 18
_diffrn_reflns_limit_k_min -17
_diffrn_reflns_limit_l_max 23
_diffrn_reflns_limit_l_min 0
_diffrn_reflns_number 19758
_diffrn_reflns_theta_full 32.03
_diffrn_reflns_theta_max 32.03
_diffrn_reflns_theta_min 1.29
_exptl_absorpt_coefficient_mu 1.521
_exptl_absorpt_correction_T_max 1.0000
_exptl_absorpt_correction_T_min 0.8158
_exptl_absorpt_correction_type multi-scan
_exptl_absorpt_process_details 'SADABS (Sheldrick, 1996)'
_exptl_crystal_colour colorless
_exptl_crystal_density_diffrn 1.572
_exptl_crystal_density_method 'not measured'
_exptl_crystal_description 'irregular shape'
_exptl_crystal_F_000 908
_exptl_crystal_size_max 0.31
_exptl_crystal_size_mid 0.21
_exptl_crystal_size_min 0.15
_refine_diff_density_max 0.897
_refine_diff_density_min -0.300
_refine_diff_density_rms 0.082
_refine_ls_abs_structure_details 'Flack H D (1983), Acta Cryst. A39, 876-881'
_refine_ls_abs_structure_Flack 0.008(7)
_refine_ls_extinction_method none
_refine_ls_goodness_of_fit_ref 1.022
_refine_ls_hydrogen_treatment mixed
_refine_ls_matrix_type full
_refine_ls_number_parameters 662
_refine_ls_number_reflns 10986
_refine_ls_number_restraints 1
_refine_ls_restrained_S_all 1.022
_refine_ls_R_factor_all 0.0442
_refine_ls_R_factor_gt 0.0353
_refine_ls_shift/su_max 0.040
_refine_ls_shift/su_mean 0.001
_refine_ls_structure_factor_coef Fsqd
_refine_ls_weighting_details 'calc w=1/[\s^2^(Fo^2^)+(0.0254P)^2^+0.1673P] where P=(Fo^2^+2Fc^2^)/3'
_refine_ls_weighting_scheme calc
_refine_ls_wR_factor_gt 0.0772
_refine_ls_wR_factor_ref 0.0855
_reflns_number_gt 9608
_reflns_number_total 10986
_reflns_threshold_expression >2sigma(I)
_cod_data_source_file ic035491dsi20031229_084522_3.cif
_cod_data_source_block 3
_cod_depositor_comments
;
The following automatic conversions were performed:

'_atom_sites_solution_hydrogens' value 'difmap and geom' was changed
to 'mixed'.

Automatic conversion script
Id: cif_fix_values 6452 2018-10-05 10:23:21Z andrius 
;
_cod_database_code 4311227

loop_
_symmetry_equiv_pos_as_xyz
'x, y, z'
'-x, y+1/2, -z'

loop_
_atom_site_label
_atom_site_type_symbol
_atom_site_fract_x
_atom_site_fract_y
_atom_site_fract_z
_atom_site_U_iso_or_equiv
_atom_site_adp_type
_atom_site_occupancy
_atom_site_symmetry_multiplicity
_atom_site_calc_flag
_atom_site_refinement_flags
_atom_site_disorder_assembly
_atom_site_disorder_group
Zn1 Zn 0.97519(3) 0.80546(2) 0.796389(17) 0.01989(6) Uani 1 1 d . . .
Zn2 Zn 0.83888(3) 1.03487(2) 0.682890(17) 0.01802(6) Uani 1 1 d . . .
Cl1 Cl 0.26579(8) 0.92966(7) 0.56087(5) 0.03364(16) Uani 1 1 d . . .
Cl2 Cl 1.48981(8) 0.43896(7) 0.88265(4) 0.03548(16) Uani 1 1 d . . .
O1 O 0.9736(2) 0.90618(16) 0.69747(12) 0.0218(4) Uani 1 1 d . . .
O2 O 0.2823(3) 1.0355(3) 0.6006(2) 0.0639(9) Uani 1 1 d . . .
O3 O 0.1178(3) 0.8979(2) 0.55081(17) 0.0477(6) Uani 1 1 d . . .
O4 O 0.3072(2) 0.9343(2) 0.47891(14) 0.0363(5) Uani 1 1 d . . .
O5 O 0.3515(3) 0.8499(3) 0.61145(17) 0.0638(9) Uani 1 1 d . . .
O6 O 1.4927(3) 0.4565(3) 0.79533(16) 0.0586(8) Uani 1 1 d . A .
O7 O 1.3435(4) 0.4250(4) 0.8931(2) 0.0649(15) Uani 0.860(11) 1 d P A 1
O8 O 1.5400(6) 0.5357(4) 0.9315(3) 0.0603(11) Uani 0.860(11) 1 d P A 1
O9 O 1.5744(8) 0.3492(5) 0.9120(3) 0.093(3) Uani 0.860(11) 1 d P A 1
O7A O 1.403(3) 0.353(2) 0.9071(16) 0.067(9) Uiso 0.140(11) 1 d P A 2
O8A O 1.478(4) 0.523(3) 0.925(2) 0.075(10) Uiso 0.140(11) 1 d P A 2
O9A O 1.639(3) 0.405(3) 0.912(2) 0.080(10) Uiso 0.140(11) 1 d P A 2
N1 N 0.8361(3) 0.9031(2) 0.83495(14) 0.0255(5) Uani 1 1 d . . .
N2 N 0.7663(2) 0.9807(2) 0.78313(14) 0.0248(5) Uani 1 1 d . . .
N3 N 0.9554(3) 0.7529(2) 0.94302(15) 0.0274(5) Uani 1 1 d . . .
N4 N 1.1849(2) 0.7512(2) 0.83932(14) 0.0245(5) Uani 1 1 d . . .
N5 N 0.9197(3) 0.6356(2) 0.78040(15) 0.0261(5) Uani 1 1 d . . .
N6 N 0.6681(2) 1.16894(19) 0.71144(14) 0.0211(4) Uani 1 1 d . . .
N7 N 0.7406(2) 1.06981(19) 0.55785(14) 0.0223(4) Uani 1 1 d . . .
N8 N 0.9585(2) 1.18163(19) 0.67841(14) 0.0211(4) Uani 1 1 d . . .
C1 C 0.6791(3) 1.0364(3) 0.82538(15) 0.0224(4) Uani 1 1 d . . .
C2 C 0.6918(3) 0.9940(2) 0.90716(17) 0.0235(5) Uani 1 1 d . . .
C3 C 0.7914(3) 0.9091(2) 0.90954(16) 0.0227(5) Uani 1 1 d . . .
C4 C 0.8523(4) 0.8251(3) 0.97515(19) 0.0315(6) Uani 1 1 d . . .
C5 C 1.1056(3) 0.7742(3) 0.98109(18) 0.0317(6) Uani 1 1 d . . .
C6 C 1.2123(3) 0.7239(3) 0.93153(19) 0.0307(6) Uani 1 1 d . . .
C7 C 1.1842(3) 0.6505(3) 0.7866(2) 0.0293(6) Uani 1 1 d . . .
C8 C 1.0594(3) 0.5764(3) 0.7932(2) 0.0323(6) Uani 1 1 d . . .
C9 C 0.8395(4) 0.6056(3) 0.8494(2) 0.0323(6) Uani 1 1 d . . .
C10 C 0.9161(4) 0.6366(3) 0.9385(2) 0.0325(6) Uani 1 1 d . . .
C11 C 1.2919(3) 0.8309(2) 0.8155(2) 0.0286(6) Uani 1 1 d . . .
C12 C 1.2857(4) 0.9381(3) 0.8628(2) 0.0346(7) Uani 1 1 d . . .
C13 C 1.4430(3) 0.7859(3) 0.8260(3) 0.0427(8) Uani 1 1 d . . .
H13A H 1.4822 0.7792 0.8865 0.050(4) Uiso 1 1 calc R . .
H13B H 1.5024 0.8361 0.7992 0.050(4) Uiso 1 1 calc R . .
H13C H 1.4416 0.7135 0.7991 0.050(4) Uiso 1 1 calc R . .
C14 C 0.8320(3) 0.6049(3) 0.6957(2) 0.0318(6) Uani 1 1 d . . .
C15 C 0.9108(4) 0.6331(3) 0.6232(2) 0.0362(7) Uani 1 1 d . . .
C16 C 0.6865(3) 0.6606(3) 0.6843(2) 0.0383(7) Uani 1 1 d . . .
H16A H 0.6263 0.6234 0.7195 0.050(4) Uiso 1 1 calc R . .
H16B H 0.6412 0.6564 0.6246 0.050(4) Uiso 1 1 calc R . .
H16C H 0.6983 0.7379 0.7014 0.050(4) Uiso 1 1 calc R . .
C17 C 0.5891(3) 1.1227(2) 0.77464(19) 0.0245(5) Uani 1 1 d . . .
C18 C 0.5818(3) 1.1946(3) 0.62842(18) 0.0259(5) Uani 1 1 d . . .
C19 C 0.5911(3) 1.1046(3) 0.56360(18) 0.0271(6) Uani 1 1 d . . .
C20 C 0.8236(3) 1.1642(2) 0.53113(18) 0.0251(5) Uani 1 1 d . . .
C21 C 0.9692(3) 1.1764(2) 0.58648(18) 0.0249(5) Uani 1 1 d . . .
C22 C 0.8799(3) 1.2826(2) 0.69775(19) 0.0255(5) Uani 1 1 d . . .
C23 C 0.7611(3) 1.2585(2) 0.74801(18) 0.0248(5) Uani 1 1 d . . .
C24 C 0.7406(3) 0.9752(3) 0.49632(18) 0.0277(6) Uani 1 1 d . . .
C25 C 0.6551(4) 0.9986(3) 0.40832(19) 0.0370(7) Uani 1 1 d . . .
C26 C 0.6930(4) 0.8698(3) 0.5317(2) 0.0337(7) Uani 1 1 d . . .
C27 C 1.1029(3) 1.1727(2) 0.73300(18) 0.0254(5) Uani 1 1 d . . .
C28 C 1.2089(3) 1.2585(3) 0.7139(2) 0.0394(7) Uani 1 1 d . . .
H28A H 1.2245 1.2499 0.6552 0.050(4) Uiso 1 1 calc R . .
H28B H 1.2994 1.2489 0.7526 0.050(4) Uiso 1 1 calc R . .
H28C H 1.1711 1.3322 0.7213 0.050(4) Uiso 1 1 calc R . .
C29 C 1.0900(3) 1.1769(3) 0.8265(2) 0.0333(7) Uani 1 1 d . . .
H1O H 1.026(5) 0.902(4) 0.668(3) 0.055(14) Uiso 1 1 d . . .
H2 H 0.641(3) 1.013(3) 0.952(2) 0.026(8) Uiso 1 1 d . . .
H4A H 0.779(3) 0.781(3) 0.992(2) 0.026(8) Uiso 1 1 d . . .
H4B H 0.892(4) 0.865(3) 1.021(2) 0.034(9) Uiso 1 1 d . . .
H5A H 1.117(3) 0.860(3) 0.988(2) 0.023(8) Uiso 1 1 d . . .
H5B H 1.128(4) 0.753(4) 1.033(3) 0.048(11) Uiso 1 1 d . . .
H6A H 1.204(3) 0.644(3) 0.941(2) 0.027(8) Uiso 1 1 d . . .
H6B H 1.306(5) 0.747(4) 0.961(3) 0.058(13) Uiso 1 1 d . . .
H7A H 1.179(4) 0.667(3) 0.744(3) 0.033(11) Uiso 1 1 d . . .
H7B H 1.272(5) 0.616(4) 0.819(3) 0.059(13) Uiso 1 1 d . . .
H8A H 1.075(3) 0.535(3) 0.853(2) 0.027(8) Uiso 1 1 d . . .
H8B H 1.057(4) 0.529(3) 0.764(2) 0.034(10) Uiso 1 1 d . . .
H9A H 0.819(4) 0.532(4) 0.864(3) 0.058 Uiso 1 1 d . . .
H9B H 0.752(6) 0.648(5) 0.858(3) 0.082(16) Uiso 1 1 d . . .
H10A H 0.991(4) 0.587(3) 0.956(2) 0.032(9) Uiso 1 1 d . . .
H10B H 0.851(3) 0.624(3) 0.974(2) 0.024(8) Uiso 1 1 d . . .
H11 H 1.262(4) 0.858(4) 0.770(3) 0.057(13) Uiso 1 1 d . . .
H12A H 1.189(4) 0.968(3) 0.870(2) 0.026(8) Uiso 1 1 d . . .
H12B H 1.340(5) 0.999(4) 0.855(3) 0.058(13) Uiso 1 1 d . . .
H12C H 1.336(5) 0.936(4) 0.935(3) 0.074(15) Uiso 1 1 d . . .
H14 H 0.832(6) 0.525(6) 0.7235 0.101(19) Uiso 1 1 d . . .
H15A H 0.930(4) 0.722(3) 0.636(2) 0.035(9) Uiso 1 1 d . . .
H15B H 1.010(4) 0.589(4) 0.639(3) 0.047(11) Uiso 1 1 d . . .
H15C H 0.849(4) 0.615(3) 0.576(2) 0.030(9) Uiso 1 1 d . . .
H17A H 0.566(3) 1.181(3) 0.811(2) 0.022(8) Uiso 1 1 d . . .
H17B H 0.521(4) 1.091(4) 0.759(3) 0.044(12) Uiso 1 1 d . . .
H18A H 0.620(4) 1.259(3) 0.618(2) 0.032(9) Uiso 1 1 d . . .
H18B H 0.484(4) 1.208(3) 0.637(2) 0.037(10) Uiso 1 1 d . . .
H19A H 0.547(3) 1.043(3) 0.584(2) 0.032(8) Uiso 1 1 d . . .
H19B H 0.536(4) 1.133(3) 0.513(2) 0.033(9) Uiso 1 1 d . . .
H20A H 0.837(4) 1.152(3) 0.479(2) 0.029(9) Uiso 1 1 d . . .
H20B H 0.767(3) 1.233(3) 0.533(2) 0.025(8) Uiso 1 1 d . . .
H21A H 1.011(4) 1.242(3) 0.573(2) 0.029(9) Uiso 1 1 d . . .
H21B H 1.028(4) 1.119(3) 0.592(2) 0.032(9) Uiso 1 1 d . . .
H22A H 0.953(3) 1.335(3) 0.737(2) 0.025(8) Uiso 1 1 d . . .
H22B H 0.852(3) 1.314(3) 0.659(2) 0.023(8) Uiso 1 1 d . . .
H23A H 0.713(3) 1.321(3) 0.7557(18) 0.015(7) Uiso 1 1 d . . .
H23B H 0.803(3) 1.248(3) 0.8117(19) 0.017(7) Uiso 1 1 d . . .
H24 H 0.837(4) 0.973(3) 0.490(2) 0.035(9) Uiso 1 1 d . . .
H25A H 0.553(4) 0.989(3) 0.398(3) 0.051(12) Uiso 1 1 d . . .
H25B H 0.670(5) 0.947(4) 0.351(3) 0.076(15) Uiso 1 1 d . . .
H25C H 0.672(4) 1.072(4) 0.383(2) 0.042(11) Uiso 1 1 d . . .
H26A H 0.706(3) 0.802(3) 0.495(2) 0.025(7) Uiso 1 1 d . . .
H26B H 0.598(4) 0.876(3) 0.530(2) 0.045(11) Uiso 1 1 d . . .
H26C H 0.753(3) 0.856(3) 0.598(2) 0.024(8) Uiso 1 1 d . . .
H27 H 1.143(3) 1.101(3) 0.727(2) 0.019(7) Uiso 1 1 d . . .
H29A H 1.182(3) 1.161(3) 0.865(2) 0.019(7) Uiso 1 1 d . . .
H29B H 1.035(4) 1.116(3) 0.844(2) 0.043(11) Uiso 1 1 d . . .
H29C H 1.064(4) 1.242(4) 0.853(3) 0.052(12) Uiso 1 1 d . . .

loop_
_atom_site_aniso_label
_atom_site_aniso_U_11
_atom_site_aniso_U_22
_atom_site_aniso_U_33
_atom_site_aniso_U_23
_atom_site_aniso_U_13
_atom_site_aniso_U_12
Zn1 0.02038(13) 0.01891(13) 0.02061(13) -0.00022(11) 0.00411(10) 0.00109(11)
Zn2 0.01974(13) 0.01828(13) 0.01675(12) 0.00078(12) 0.00509(9) 0.00113(12)
Cl1 0.0294(3) 0.0398(4) 0.0339(3) -0.0137(3) 0.0115(3) -0.0017(3)
Cl2 0.0409(4) 0.0406(4) 0.0255(3) 0.0022(3) 0.0073(3) 0.0083(3)
O1 0.0245(9) 0.0202(9) 0.0218(9) 0.0029(7) 0.0067(7) 0.0045(7)
O2 0.0394(13) 0.0672(18) 0.090(2) -0.0551(19) 0.0265(14) -0.0163(14)
O3 0.0336(12) 0.0590(16) 0.0551(15) -0.0227(13) 0.0205(11) -0.0108(11)
O4 0.0345(11) 0.0389(12) 0.0378(11) -0.0055(10) 0.0128(9) -0.0040(10)
O5 0.0611(19) 0.091(3) 0.0400(14) 0.0104(15) 0.0104(13) 0.0205(16)
O6 0.0532(16) 0.094(3) 0.0298(12) 0.0110(14) 0.0105(11) 0.0112(15)
O7 0.057(2) 0.090(4) 0.052(2) -0.001(2) 0.0229(16) -0.015(2)
O8 0.070(3) 0.054(2) 0.060(2) -0.0186(19) 0.020(2) -0.018(2)
O9 0.151(6) 0.069(3) 0.052(2) -0.002(2) -0.008(3) 0.076(4)
N1 0.0321(12) 0.0245(11) 0.0225(10) 0.0065(9) 0.0123(9) 0.0060(9)
N2 0.0313(12) 0.0237(11) 0.0212(10) 0.0057(9) 0.0100(9) 0.0064(9)
N3 0.0317(12) 0.0262(12) 0.0244(11) 0.0058(9) 0.0055(9) 0.0021(10)
N4 0.0220(10) 0.0257(11) 0.0249(10) 0.0025(9) 0.0015(8) -0.0017(9)
N5 0.0262(11) 0.0240(11) 0.0290(11) -0.0037(9) 0.0074(9) -0.0027(9)
N6 0.0219(10) 0.0207(10) 0.0216(10) 0.0018(8) 0.0065(8) 0.0015(8)
N7 0.0211(10) 0.0245(11) 0.0213(10) 0.0008(8) 0.0036(8) 0.0020(8)
N8 0.0210(10) 0.0200(10) 0.0236(10) -0.0017(8) 0.0070(8) 0.0008(8)
C1 0.0231(11) 0.0228(11) 0.0228(10) 0.0010(11) 0.0084(9) -0.0009(11)
C2 0.0241(13) 0.0264(13) 0.0219(11) -0.0019(10) 0.0094(10) -0.0014(10)
C3 0.0264(12) 0.0237(12) 0.0188(11) 0.0017(10) 0.0062(9) -0.0019(10)
C4 0.0392(16) 0.0355(17) 0.0222(13) 0.0061(12) 0.0119(11) 0.0072(13)
C5 0.0363(15) 0.0386(17) 0.0185(12) 0.0064(11) -0.0001(11) -0.0001(12)
C6 0.0293(14) 0.0327(16) 0.0275(14) 0.0077(12) -0.0026(11) 0.0002(12)
C7 0.0276(15) 0.0266(14) 0.0343(16) 0.0018(13) 0.0066(12) 0.0061(11)
C8 0.0330(16) 0.0207(13) 0.0441(18) -0.0034(14) 0.0094(13) 0.0018(12)
C9 0.0341(16) 0.0289(15) 0.0353(16) 0.0047(12) 0.0100(12) -0.0083(12)
C10 0.0364(16) 0.0304(15) 0.0312(15) 0.0080(13) 0.0072(12) -0.0005(13)
C11 0.0240(13) 0.0292(15) 0.0324(14) 0.0037(12) 0.0043(11) -0.0033(11)
C12 0.0323(15) 0.0284(15) 0.0428(17) -0.0016(14) 0.0054(13) -0.0045(13)
C13 0.0243(14) 0.041(2) 0.064(2) 0.0006(16) 0.0084(13) -0.0025(13)
C14 0.0335(15) 0.0284(15) 0.0336(15) -0.0041(12) 0.0057(12) -0.0094(12)
C15 0.0416(18) 0.0364(17) 0.0322(15) -0.0095(13) 0.0106(13) -0.0063(14)
C16 0.0313(15) 0.049(2) 0.0333(16) -0.0045(15) 0.0024(12) -0.0054(14)
C17 0.0215(13) 0.0245(13) 0.0296(13) 0.0020(11) 0.0105(10) 0.0035(11)
C18 0.0216(12) 0.0271(14) 0.0293(13) 0.0028(11) 0.0050(10) 0.0074(11)
C19 0.0218(12) 0.0335(15) 0.0252(13) 0.0007(11) 0.0019(10) 0.0045(11)
C20 0.0309(14) 0.0254(13) 0.0203(12) 0.0048(10) 0.0086(10) 0.0029(11)
C21 0.0275(13) 0.0242(13) 0.0253(12) 0.0029(11) 0.0115(10) 0.0010(11)
C22 0.0298(14) 0.0176(13) 0.0301(14) -0.0005(10) 0.0084(11) 0.0038(10)
C23 0.0286(13) 0.0198(12) 0.0278(13) -0.0050(11) 0.0099(10) 0.0027(11)
C24 0.0280(14) 0.0331(15) 0.0213(12) -0.0062(11) 0.0020(10) 0.0029(11)
C25 0.0419(18) 0.0463(19) 0.0196(12) -0.0026(13) -0.0039(11) 0.0068(14)
C26 0.0338(16) 0.0321(16) 0.0330(15) -0.0057(13) -0.0009(12) 0.0015(13)
C27 0.0208(12) 0.0255(13) 0.0292(13) -0.0051(11) 0.0020(10) -0.0003(10)
C28 0.0266(15) 0.0331(16) 0.061(2) -0.0119(16) 0.0135(14) -0.0053(12)
C29 0.0331(16) 0.0376(17) 0.0277(14) -0.0080(13) 0.0007(12) 0.0056(14)

loop_
_atom_type_symbol
_atom_type_description
_atom_type_scat_dispersion_real
_atom_type_scat_dispersion_imag
_atom_type_scat_source
C C 0.0033 0.0016 'International Tables Vol C Tables 4.2.6.8 and 6.1.1.4'
H H 0.0000 0.0000 'International Tables Vol C Tables 4.2.6.8 and 6.1.1.4'
N N 0.0061 0.0033 'International Tables Vol C Tables 4.2.6.8 and 6.1.1.4'
O O 0.0106 0.0060 'International Tables Vol C Tables 4.2.6.8 and 6.1.1.4'
Cl Cl 0.1484 0.1585 'International Tables Vol C Tables 4.2.6.8 and 6.1.1.4'
Zn Zn 0.2839 1.4301 'International Tables Vol C Tables 4.2.6.8 and 6.1.1.4'

loop_
_geom_angle_atom_site_label_1
_geom_angle_atom_site_label_2
_geom_angle_atom_site_label_3
_geom_angle
_geom_angle_site_symmetry_1
_geom_angle_site_symmetry_3
_geom_angle_publ_flag
N1 Zn1 O1 87.89(9) . . ?
N1 Zn1 N4 138.03(10) . . ?
O1 Zn1 N4 109.27(9) . . ?
N1 Zn1 N5 117.27(10) . . ?
O1 Zn1 N5 121.93(9) . . ?
N4 Zn1 N5 86.41(9) . . ?
N1 Zn1 N3 72.07(9) . . ?
O1 Zn1 N3 156.79(8) . . ?
N4 Zn1 N3 80.20(8) . . ?
N5 Zn1 N3 78.84(9) . . ?
N2 Zn2 O1 87.13(9) . . ?
N2 Zn2 N7 133.09(9) . . ?
O1 Zn2 N7 116.06(8) . . ?
N2 Zn2 N8 125.02(10) . . ?
O1 Zn2 N8 108.83(8) . . ?
N7 Zn2 N8 87.28(9) . . ?
N2 Zn2 N6 74.28(9) . . ?
O1 Zn2 N6 160.97(8) . . ?
N7 Zn2 N6 80.65(8) . . ?
N8 Zn2 N6 79.63(8) . . ?
O5 Cl1 O2 110.5(2) . . ?
O5 Cl1 O4 109.05(16) . . ?
O2 Cl1 O4 110.14(17) . . ?
O5 Cl1 O3 109.5(2) . . ?
O2 Cl1 O3 108.73(15) . . ?
O4 Cl1 O3 108.87(15) . . ?
O8A Cl2 O9 124.0(16) . . ?
O8A Cl2 O6 115.8(17) . . ?
O9 Cl2 O6 110.1(2) . . ?
O8A Cl2 O7A 110.1(19) . . ?
O9 Cl2 O7A 70.2(12) . . ?
O6 Cl2 O7A 119.2(10) . . ?
O8A Cl2 O7 81.8(17) . . ?
O9 Cl2 O7 112.6(4) . . ?
O6 Cl2 O7 108.2(2) . . ?
O7A Cl2 O7 42.8(12) . . ?
O8A Cl2 O8 24.2(16) . . ?
O9 Cl2 O8 109.7(3) . . ?
O6 Cl2 O8 110.5(2) . . ?
O7A Cl2 O8 126.9(10) . . ?
O7 Cl2 O8 105.6(3) . . ?
O8A Cl2 O9A 103(2) . . ?
O9 Cl2 O9A 37.0(13) . . ?
O6 Cl2 O9A 100.2(13) . . ?
O7A Cl2 O9A 106.1(17) . . ?
O7 Cl2 O9A 145.7(14) . . ?
O8 Cl2 O9A 81.1(15) . . ?
Zn1 O1 Zn2 119.17(10) . . ?
Zn1 O1 H1O 123(4) . . ?
Zn2 O1 H1O 117(4) . . ?
C3 N1 N2 108.2(2) . . ?
C3 N1 Zn1 130.58(19) . . ?
N2 N1 Zn1 121.21(17) . . ?
C1 N2 N1 109.0(2) . . ?
C1 N2 Zn2 125.18(19) . . ?
N1 N2 Zn2 122.01(17) . . ?
C10 N3 C4 114.5(3) . . ?
C10 N3 C5 114.3(2) . . ?
C4 N3 C5 114.0(3) . . ?
C10 N3 Zn1 105.27(18) . . ?
C4 N3 Zn1 109.89(17) . . ?
C5 N3 Zn1 96.99(16) . . ?
C7 N4 C6 111.2(2) . . ?
C7 N4 C11 109.0(2) . . ?
C6 N4 C11 112.5(2) . . ?
C7 N4 Zn1 99.27(17) . . ?
C6 N4 Zn1 112.93(18) . . ?
C11 N4 Zn1 111.18(17) . . ?
C9 N5 C8 109.6(2) . . ?
C9 N5 C14 109.2(2) . . ?
C8 N5 C14 110.3(2) . . ?
C9 N5 Zn1 107.19(18) . . ?
C8 N5 Zn1 104.63(18) . . ?
C14 N5 Zn1 115.71(19) . . ?
C23 N6 C17 110.8(2) . . ?
C23 N6 C18 114.2(2) . . ?
C17 N6 C18 115.4(2) . . ?
C23 N6 Zn2 101.47(15) . . ?
C17 N6 Zn2 108.28(16) . . ?
C18 N6 Zn2 105.33(16) . . ?
C20 N7 C19 110.7(2) . . ?
C20 N7 C24 109.8(2) . . ?
C19 N7 C24 111.0(2) . . ?
C20 N7 Zn2 104.80(16) . . ?
C19 N7 Zn2 105.76(16) . . ?
C24 N7 Zn2 114.58(17) . . ?
C21 N8 C22 111.0(2) . . ?
C21 N8 C27 111.2(2) . . ?
C22 N8 C27 112.3(2) . . ?
C21 N8 Zn2 97.12(16) . . ?
C22 N8 Zn2 113.09(16) . . ?
C27 N8 Zn2 111.24(17) . . ?
N2 C1 C2 108.9(2) . . ?
N2 C1 C17 115.2(2) . . ?
C2 C1 C17 135.8(2) . . ?
C1 C2 C3 104.4(2) . . ?
C1 C2 H2 129.9(19) . . ?
C3 C2 H2 125.6(19) . . ?
N1 C3 C2 109.4(2) . . ?
N1 C3 C4 116.3(2) . . ?
C2 C3 C4 134.2(2) . . ?
N3 C4 C3 111.1(2) . . ?
N3 C4 H4A 109(2) . . ?
C3 C4 H4A 111(2) . . ?
N3 C4 H4B 113(2) . . ?
C3 C4 H4B 105(2) . . ?
H4A C4 H4B 107(3) . . ?
N3 C5 C6 113.6(2) . . ?
N3 C5 H5A 107.1(18) . . ?
C6 C5 H5A 112.4(18) . . ?
N3 C5 H5B 114(3) . . ?
C6 C5 H5B 108(3) . . ?
H5A C5 H5B 101(3) . . ?
N4 C6 C5 114.0(2) . . ?
N4 C6 H6A 112(2) . . ?
C5 C6 H6A 104(2) . . ?
N4 C6 H6B 114(3) . . ?
C5 C6 H6B 106(3) . . ?
H6A C6 H6B 107(3) . . ?
N4 C7 C8 112.3(3) . . ?
N4 C7 H7A 108(3) . . ?
C8 C7 H7A 108(3) . . ?
N4 C7 H7B 98(3) . . ?
C8 C7 H7B 108(3) . . ?
H7A C7 H7B 122(4) . . ?
N5 C8 C7 113.3(3) . . ?
N5 C8 H8A 109.2(17) . . ?
C7 C8 H8A 110.6(18) . . ?
N5 C8 H8B 111(3) . . ?
C7 C8 H8B 111(3) . . ?
H8A C8 H8B 101(3) . . ?
N5 C9 C10 114.0(2) . . ?
N5 C9 H9A 125(3) . . ?
C10 C9 H9A 95(3) . . ?
N5 C9 H9B 121(3) . . ?
C10 C9 H9B 91(3) . . ?
H9A C9 H9B 103(4) . . ?
N3 C10 C9 111.2(2) . . ?
N3 C10 H10A 115(2) . . ?
C9 C10 H10A 110(2) . . ?
N3 C10 H10B 109(2) . . ?
C9 C10 H10B 105(2) . . ?
H10A C10 H10B 105(3) . . ?
N4 C11 C12 110.1(2) . . ?
N4 C11 C13 114.2(3) . . ?
C12 C11 C13 111.8(3) . . ?
N4 C11 H11 110(3) . . ?
C12 C11 H11 93(3) . . ?
C13 C11 H11 115(3) . . ?
C11 C12 H12A 119(2) . . ?
C11 C12 H12B 123(3) . . ?
H12A C12 H12B 105(3) . . ?
C11 C12 H12C 116(3) . . ?
H12A C12 H12C 97(3) . . ?
H12B C12 H12C 90(4) . . ?
C11 C13 H13A 109.5 . . ?
C11 C13 H13B 109.5 . . ?
H13A C13 H13B 109.5 . . ?
C11 C13 H13C 109.5 . . ?
H13A C13 H13C 109.5 . . ?
H13B C13 H13C 109.5 . . ?
N5 C14 C15 111.0(2) . . ?
N5 C14 C16 110.4(3) . . ?
C15 C14 C16 111.3(3) . . ?
N5 C14 H14 83.8(18) . . ?
C15 C14 H14 124(2) . . ?
C16 C14 H14 113(3) . . ?
C14 C15 H15A 99.5(18) . . ?
C14 C15 H15B 104(2) . . ?
H15A C15 H15B 109(3) . . ?
C14 C15 H15C 105(2) . . ?
H15A C15 H15C 117(3) . . ?
H15B C15 H15C 119(3) . . ?
C14 C16 H16A 109.5 . . ?
C14 C16 H16B 109.5 . . ?
H16A C16 H16B 109.5 . . ?
C14 C16 H16C 109.5 . . ?
H16A C16 H16C 109.5 . . ?
H16B C16 H16C 109.5 . . ?
N6 C17 C1 109.1(2) . . ?
N6 C17 H17A 108.9(19) . . ?
C1 C17 H17A 111.0(19) . . ?
N6 C17 H17B 118(3) . . ?
C1 C17 H17B 102(3) . . ?
H17A C17 H17B 108(4) . . ?
N6 C18 C19 112.0(2) . . ?
N6 C18 H18A 100(2) . . ?
C19 C18 H18A 116(2) . . ?
N6 C18 H18B 108(2) . . ?
C19 C18 H18B 113(2) . . ?
H18A C18 H18B 108(3) . . ?
N7 C19 C18 114.2(2) . . ?
N7 C19 H19A 106(2) . . ?
C18 C19 H19A 104(2) . . ?
N7 C19 H19B 116(2) . . ?
C18 C19 H19B 104(2) . . ?
H19A C19 H19B 112(3) . . ?
N7 C20 C21 112.4(2) . . ?
N7 C20 H20A 108(2) . . ?
C21 C20 H20A 108(2) . . ?
N7 C20 H20B 108.7(19) . . ?
C21 C20 H20B 110.4(19) . . ?
H20A C20 H20B 109(3) . . ?
N8 C21 C20 111.7(2) . . ?
N8 C21 H21A 107(2) . . ?
C20 C21 H21A 109(2) . . ?
N8 C21 H21B 95(2) . . ?
C20 C21 H21B 119(2) . . ?
H21A C21 H21B 114(3) . . ?
N8 C22 C23 113.2(2) . . ?
N8 C22 H22A 108.0(17) . . ?
C23 C22 H22A 106.2(17) . . ?
N8 C22 H22B 112(3) . . ?
C23 C22 H22B 111(2) . . ?
H22A C22 H22B 106(3) . . ?
N6 C23 C22 112.6(2) . . ?
N6 C23 H23A 113.2(18) . . ?
C22 C23 H23A 110.3(19) . . ?
N6 C23 H23B 114.1(17) . . ?
C22 C23 H23B 110.4(16) . . ?
H23A C23 H23B 95(2) . . ?
C26 C24 N7 111.7(2) . . ?
C26 C24 C25 111.0(3) . . ?
N7 C24 C25 113.5(3) . . ?
C26 C24 H24 112(2) . . ?
N7 C24 H24 101(2) . . ?
C25 C24 H24 107(2) . . ?
C24 C25 H25A 120(2) . . ?
C24 C25 H25B 121(3) . . ?
H25A C25 H25B 93(3) . . ?
C24 C25 H25C 116(2) . . ?
H25A C25 H25C 106(3) . . ?
H25B C25 H25C 97(3) . . ?
C24 C26 H26A 113.1(18) . . ?
C24 C26 H26B 106(3) . . ?
H26A C26 H26B 106(3) . . ?
C24 C26 H26C 110.2(17) . . ?
H26A C26 H26C 109(2) . . ?
H26B C26 H26C 113(3) . . ?
N8 C27 C28 114.0(3) . . ?
N8 C27 C29 110.5(2) . . ?
C28 C27 C29 110.0(3) . . ?
N8 C27 H27 110.1(19) . . ?
C28 C27 H27 108.1(18) . . ?
C29 C27 H27 103.6(19) . . ?
C27 C28 H28A 109.5 . . ?
C27 C28 H28B 109.5 . . ?
H28A C28 H28B 109.5 . . ?
C27 C28 H28C 109.5 . . ?
H28A C28 H28C 109.5 . . ?
H28B C28 H28C 109.5 . . ?
C27 C29 H29A 112.8(18) . . ?
C27 C29 H29B 113(2) . . ?
H29A C29 H29B 98(3) . . ?
C27 C29 H29C 123(3) . . ?
H29A C29 H29C 99(3) . . ?
H29B C29 H29C 108(3) . . ?

loop_
_geom_bond_atom_site_label_1
_geom_bond_atom_site_label_2
_geom_bond_distance
_geom_bond_site_symmetry_2
_geom_bond_publ_flag
Zn1 N1 1.955(2) . ?
Zn1 O1 2.000(2) . ?
Zn1 N4 2.104(2) . ?
Zn1 N5 2.137(2) . ?
Zn1 N3 2.470(2) . ?
Zn2 N2 1.965(2) . ?
Zn2 O1 2.0118(19) . ?
Zn2 N7 2.104(2) . ?
Zn2 N8 2.125(2) . ?
Zn2 N6 2.401(2) . ?
Cl1 O5 1.428(3) . ?
Cl1 O2 1.433(3) . ?
Cl1 O4 1.434(2) . ?
Cl1 O3 1.443(2) . ?
Cl2 O8A 1.24(4) . ?
Cl2 O9 1.390(4) . ?
Cl2 O6 1.419(3) . ?
Cl2 O7A 1.44(3) . ?
Cl2 O7 1.441(4) . ?
Cl2 O8 1.448(4) . ?
Cl2 O9A 1.48(3) . ?
O1 H1O 0.75(4) . ?
N1 C3 1.336(3) . ?
N1 N2 1.353(3) . ?
N2 C1 1.341(3) . ?
N3 C10 1.462(4) . ?
N3 C4 1.473(4) . ?
N3 C5 1.479(4) . ?
N4 C7 1.485(4) . ?
N4 C6 1.492(4) . ?
N4 C11 1.502(4) . ?
N5 C9 1.490(4) . ?
N5 C8 1.496(4) . ?
N5 C14 1.513(4) . ?
N6 C23 1.462(4) . ?
N6 C17 1.471(4) . ?
N6 C18 1.472(3) . ?
N7 C20 1.497(4) . ?
N7 C19 1.502(4) . ?
N7 C24 1.515(4) . ?
N8 C21 1.494(4) . ?
N8 C22 1.498(3) . ?
N8 C27 1.502(3) . ?
C1 C2 1.393(4) . ?
C1 C17 1.504(4) . ?
C2 C3 1.399(4) . ?
C2 H2 0.96(3) . ?
C3 C4 1.508(4) . ?
C4 H4A 0.95(3) . ?
C4 H4B 0.91(4) . ?
C5 C6 1.520(5) . ?
C5 H5A 1.05(3) . ?
C5 H5B 0.86(4) . ?
C6 H6A 0.99(4) . ?
C6 H6B 0.98(5) . ?
C7 C8 1.510(5) . ?
C7 H7A 0.70(4) . ?
C7 H7B 1.00(5) . ?
C8 H8A 1.07(3) . ?
C8 H8B 0.74(4) . ?
C9 C10 1.535(5) . ?
C9 H9A 0.96(5) . ?
C9 H9B 1.01(5) . ?
C10 H10A 0.94(4) . ?
C10 H10B 0.92(3) . ?
C11 C12 1.514(5) . ?
C11 C13 1.521(4) . ?
C11 H11 0.81(5) . ?
C12 H12A 1.02(3) . ?
C12 H12B 0.92(5) . ?
C12 H12C 1.17(5) . ?
C13 H13A 0.9800 . ?
C13 H13B 0.9800 . ?
C13 H13C 0.9800 . ?
C14 C15 1.524(5) . ?
C14 C16 1.526(5) . ?
C14 H14 1.07(6) . ?
C15 H15A 1.11(4) . ?
C15 H15B 1.08(4) . ?
C15 H15C 0.91(4) . ?
C16 H16A 0.9800 . ?
C16 H16B 0.9800 . ?
C16 H16C 0.9800 . ?
C17 H17A 0.97(3) . ?
C17 H17B 0.76(4) . ?
C18 C19 1.521(4) . ?
C18 H18A 0.89(4) . ?
C18 H18B 0.97(4) . ?
C19 H19A 0.95(4) . ?
C19 H19B 0.96(4) . ?
C20 C21 1.520(4) . ?
C20 H20A 0.87(4) . ?
C20 H20B 1.00(3) . ?
C21 H21A 0.94(4) . ?
C21 H21B 0.89(4) . ?
C22 C23 1.523(4) . ?
C22 H22A 1.07(3) . ?
C22 H22B 0.74(3) . ?
C23 H23A 0.91(3) . ?
C23 H23B 1.04(3) . ?
C24 C26 1.502(5) . ?
C24 C25 1.529(4) . ?
C24 H24 0.94(4) . ?
C25 H25A 0.96(4) . ?
C25 H25B 1.13(5) . ?
C25 H25C 1.01(4) . ?
C26 H26A 1.03(4) . ?
C26 H26B 0.90(4) . ?
C26 H26C 1.13(3) . ?
C27 C28 1.519(4) . ?
C27 C29 1.523(4) . ?
C27 H27 0.97(3) . ?
C28 H28A 0.9800 . ?
C28 H28B 0.9800 . ?
C28 H28C 0.9800 . ?
C29 H29A 1.00(3) . ?
C29 H29B 0.98(4) . ?
C29 H29C 0.95(4) . ?
